data_7720401
loop_
_publ_author_name
'Liu, Cai-Ming'
'Hao, Xiang'

_publ_section_title
;
 Fixing CO<sub>2</sub> from the air to assemble Dy<sub>8</sub> zero-field
 single-molecule magnets and Gd<sub>8</sub> magnetocaloric molecular
 materials.
;
_journal_issue 12
_journal_name_full 'Dalton transactions (Cambridge, England : 2003)'
_journal_page_first 5055
_journal_page_last 5063
_journal_paper_doi 10.1039/d6dt00214e
_journal_volume 55
_journal_year 2026
_chemical_formula_moiety 'C108 H104 Gd8 N40 O44'
_chemical_formula_sum 'C108 H104 Gd8 N40 O44'
_chemical_formula_weight 3924.31
_space_group_crystal_system monoclinic
_space_group_IT_number 15
_space_group_name_Hall '-C 2yc'
_space_group_name_H-M_alt 'C 1 2/c 1'
_atom_sites_solution_hydrogens mixed
_audit_creation_date 2026-01-10
_audit_creation_method
;
Olex2 1.3
(compiled 2020.11.12 svn.r5f609507 for OlexSys, GUI svn.r6408)
;
_audit_update_record
;
2026-01-12 deposited with the CCDC.	2026-03-02 downloaded from the CCDC.
;
_cell_angle_alpha 90
_cell_angle_beta 118.271(3)
_cell_angle_gamma 90
_cell_formula_units_Z 4
_cell_length_a 32.5485(8)
_cell_length_b 18.1561(4)
_cell_length_c 28.8794(8)
_cell_measurement_reflns_used 18669
_cell_measurement_temperature 100.00(13)
_cell_measurement_theta_max 74.1990
_cell_measurement_theta_min 3.6820
_cell_volume 15030.7(8)
_computing_cell_refinement 'CrysAlisPro 1.171.43.75a (Rigaku OD, 2023)'
_computing_data_collection 'CrysAlisPro 1.171.43.75a (Rigaku OD, 2023)'
_computing_data_reduction 'CrysAlisPro 1.171.43.75a (Rigaku OD, 2023)'
_computing_molecular_graphics 'Olex2 1.3 (Dolomanov et al., 2009)'
_computing_publication_material 'Olex2 1.3 (Dolomanov et al., 2009)'
_computing_structure_refinement 'SHELXL 2018/3 (Sheldrick, 2015)'
_computing_structure_solution 'olex2.solve 1.3 (Bourhis et al., 2015)'
_diffrn_ambient_environment N~2~
_diffrn_ambient_temperature 100.00(13)
_diffrn_detector 'Hybrid Pixel Array Detector'
_diffrn_detector_area_resol_mean 10.0000
_diffrn_detector_type HyPix
_diffrn_measured_fraction_theta_full 0.999
_diffrn_measured_fraction_theta_max 0.999
_diffrn_measurement_details
;
List of Runs (angles in degrees, time in seconds):

  # Type    Start    End  Width  t~exp~   \w     \q     \k     \f   Frames
#--------------------------------------------------------------------------
  1  \w    -62.00 -36.00   0.50    0.50    --  -40.81  80.00 -53.00   52
  2  \w    -17.00  68.00   0.50    0.50    --   40.81 -80.00-176.00  170
  3  \w    -56.00 -30.00   0.50    0.50    --  -50.00  80.00 -53.00   52
  4  \w    103.00 167.00   0.50    1.00    --  108.87  80.00 -53.00  128
  5  \w     47.00  72.00   0.50    1.00    --  108.87 -80.00-176.00   50
  6  \w     16.00  41.00   0.50    0.50    --  -40.81  19.00  60.00   50
  7  \w     16.00  42.00   0.50    0.50    --  -40.81  19.00  30.00   52
  8  \w    -34.00   5.00   0.50    0.50    --  -40.81  80.00 -53.00   78
  9  \w     16.00  41.00   0.50    0.50    --  -40.81  19.00 -90.00   50
 10  \w     16.00  42.00   0.50    0.50    --  -40.81  19.00-180.00   52
 11  \w     16.00  41.00   0.50    0.50    --  -40.81  19.00  90.00   50
 12  \w     16.00  42.00   0.50    0.50    --  -40.81  19.00-120.00   52
 13  \w    -38.00  16.00   0.50    0.50    --   40.81 -38.00  90.00  108
 14  \w     20.00  46.00   0.50    0.50    --   40.81  63.00  42.58   52
 15  \w     22.00  48.00   0.50    0.50    --   40.81  63.00 -48.92   52
 16  \w     27.00  53.00   0.50    0.50    --   40.81  59.00  94.05   52
 17  \w     22.00  56.00   0.50    0.50    --   40.81  60.00 -63.83   68
 18  \w     20.00  45.00   0.50    0.50    --   40.81  63.00  77.02   50
 19  \w     21.00  47.00   0.50    0.50    --   40.81  63.00-105.13   52
 20  \w     20.00  46.00   0.50    0.50    --   40.81  63.00 102.86   52
 21  \w     -8.00  30.00   0.50    0.50    --  -50.00  30.00 -30.00   76
 22  \w     -6.00  21.00   0.50    0.50    --  -50.00  30.00  90.00   54
 23  \w    -59.00 -30.00   0.50    0.50    --  -50.00 -61.00  60.00   58
 24  \w     -2.00  32.00   0.50    0.50    --  -50.00  30.00   0.00   68
 25  \w    -30.00  18.00   0.50    0.50    --  -50.00  45.00  30.00   96
 26  \w     -9.00  17.00   0.50    0.50    --  -50.00  30.00-120.00   52
 27  \w     35.00 100.00   0.50    1.00    --  108.87-125.00 -30.00  130
 28  \w     37.00  70.00   0.50    1.00    --  108.87 -77.00  90.00   66
 29  \w     94.00 121.00   0.50    1.00    --  108.87  61.00-120.00   54
 30  \w     66.00 100.00   0.50    1.00    --  108.87-125.00-180.00   68
 31  \w     74.00  99.00   0.50    1.00    --  108.87-125.00 -60.00   50
 32  \w     34.00  59.00   0.50    1.00    --  108.87 -77.00 150.00   50
 33  \w    146.00 175.00   0.50    1.00    --  108.87 125.00  30.00   58
 34  \w     43.00  69.00   0.50    1.00    --  108.87-125.00 -60.00   52
 35  \w     89.00 158.00   0.50    1.00    --  108.87  30.00 -30.00  138
 36  \w    140.00 171.00   0.50    1.00    --  108.87  77.00   0.00   62
 37  \w     78.00 133.00   0.50    1.00    --  108.87  15.00 150.00  110
 38  \w    103.00 155.00   0.50    1.00    --  108.87  30.00-120.00  104
 39  \w     98.00 124.00   0.50    1.00    --  108.87  45.00  60.00   52
 40  \w     90.00 127.00   0.50    1.00    --  108.87  30.00 -90.00   74
 41  \w     99.00 131.00   0.50    1.00    --  108.87  77.00   0.00   64
 42  \w    102.00 170.00   0.50    1.00    --  108.87 125.00 -30.00  136
 43  \w     89.00 173.00   0.50    1.00    --  108.87  45.00 -90.00  168
 44  \w     95.00 149.00   0.50    1.00    --  108.87 125.00 120.00  108
 45  \w     38.00  99.00   0.50    1.00    --  108.87-125.00-150.00  122
 46  \w    103.00 135.00   0.50    1.00    --  108.87 125.00   0.00   64
 47  \w     32.00  84.00   0.50    1.00    --  108.87 -95.00  90.00  104
 48  \w    150.00 175.00   0.50    1.00    --  108.87 125.00  60.00   50
 49  \w     90.00 134.00   0.50    1.00    --  108.87 125.00  60.00   88
 50  \w     97.00 153.00   0.50    1.00    --  108.87  30.00  90.00  112
 51  \w     38.00  91.00   0.50    1.00    --  108.87 -95.00-150.00  106
 52  \w     32.00  84.00   0.50    1.00    --  108.87 -95.00  30.00  104
 53  \w     37.00  70.00   0.50    1.00    --  108.87 -77.00 -30.00   66
 54  \w    102.00 133.00   0.50    1.00    --  108.87  15.00  30.00   62
 55  \w     36.00  61.00   0.50    1.00    --  108.87-125.00-180.00   50
 56  \w     41.00  67.00   0.50    1.00    --  108.87 -77.00 120.00   52
 57  \w    128.00 161.00   0.50    1.00    --  108.87  30.00   0.00   66
 58  \w     96.00 122.00   0.50    1.00    --  108.87  30.00   0.00   52
 59  \w     32.00  82.00   0.50    1.00    --  108.87 -95.00  60.00  100
 60  \w     35.00  71.00   0.50    1.00    --  108.87 -77.00-120.00   72
 61  \w    103.00 129.00   0.50    1.00    --  108.87 125.00  30.00   52
 62  \w     39.00  70.00   0.50    1.00    --  108.87 -77.00 -60.00   62
 63  \w     64.00  90.00   0.50    1.00    --  108.87 -95.00 -90.00   52
 64  \w     89.00 162.00   0.50    1.00    --  108.87  30.00  60.00  146
;
_diffrn_measurement_device 'four-circle diffractometer'
_diffrn_measurement_device_type 'ROD, Synergy Custom system, HyPix'
_diffrn_measurement_method '\w scans'
_diffrn_orient_matrix_type 'CrysAlisPro convention (1999,Acta A55,543-557)'
_diffrn_orient_matrix_UB_11 0.0379219000
_diffrn_orient_matrix_UB_12 -0.0305869000
_diffrn_orient_matrix_UB_13 0.0527680000
_diffrn_orient_matrix_UB_21 -0.0316180000
_diffrn_orient_matrix_UB_22 -0.0659778000
_diffrn_orient_matrix_UB_23 -0.0051029000
_diffrn_orient_matrix_UB_31 0.0212066000
_diffrn_orient_matrix_UB_32 -0.0437343000
_diffrn_orient_matrix_UB_33 -0.0292902000
_diffrn_radiation_monochromator mirror
_diffrn_radiation_probe x-ray
_diffrn_radiation_type 'Cu K\a'
_diffrn_radiation_wavelength 1.54184
_diffrn_reflns_av_R_equivalents 0.0871
_diffrn_reflns_av_unetI/netI 0.0429
_diffrn_reflns_Laue_measured_fraction_full 0.999
_diffrn_reflns_Laue_measured_fraction_max 0.999
_diffrn_reflns_limit_h_max 37
_diffrn_reflns_limit_h_min -37
_diffrn_reflns_limit_k_max 21
_diffrn_reflns_limit_k_min -21
_diffrn_reflns_limit_l_max 31
_diffrn_reflns_limit_l_min -33
_diffrn_reflns_number 82338
_diffrn_reflns_point_group_measured_fraction_full 0.999
_diffrn_reflns_point_group_measured_fraction_max 0.999
_diffrn_reflns_theta_full 63.996
_diffrn_reflns_theta_max 63.996
_diffrn_reflns_theta_min 3.723
_diffrn_source 'Rotating-anode X-ray tube'
_diffrn_source_type 'Rigaku (Cu) X-ray Source'
_exptl_absorpt_coefficient_mu 23.155
_exptl_absorpt_correction_T_max 1.00000
_exptl_absorpt_correction_T_min 0.52015
_exptl_absorpt_correction_type multi-scan
_exptl_absorpt_process_details
;
CrysAlisPro 1.171.43.75a (Rigaku Oxford Diffraction, 2023)
Empirical absorption correction using spherical harmonics,
implemented in SCALE3 ABSPACK scaling algorithm.
;
_exptl_crystal_colour 'clear brown'
_exptl_crystal_density_diffrn 1.734
_exptl_crystal_description plate
_exptl_crystal_F_000 7584
_exptl_crystal_preparation 'Magnetic properties'
_exptl_crystal_size_max 0.1
_exptl_crystal_size_mid 0.07
_exptl_crystal_size_min 0.04
_refine_diff_density_max 1.500
_refine_diff_density_min -0.778
_refine_diff_density_rms 0.106
_refine_ls_extinction_method none
_refine_ls_goodness_of_fit_ref 1.052
_refine_ls_hydrogen_treatment constr
_refine_ls_matrix_type full
_refine_ls_number_parameters 910
_refine_ls_number_reflns 12462
_refine_ls_number_restraints 4
_refine_ls_restrained_S_all 1.052
_refine_ls_R_factor_all 0.0778
_refine_ls_R_factor_gt 0.0531
_refine_ls_shift/su_max 0.001
_refine_ls_shift/su_mean 0.000
_refine_ls_structure_factor_coef Fsqd
_refine_ls_weighting_details 'w=1/[\s^2^(Fo^2^)+(0.0865P)^2^+22.4158P] where P=(Fo^2^+2Fc^2^)/3'
_refine_ls_weighting_scheme calc
_refine_ls_wR_factor_gt 0.1394
_refine_ls_wR_factor_ref 0.1522
_reflns_Friedel_coverage 0.000
_reflns_number_gt 8652
_reflns_number_total 12462
_reflns_threshold_expression 'I > 2\s(I)'
_cod_data_source_file d6dt00214e1.cif
_cod_data_source_block 3
_cod_depositor_comments 'Adding full bibliography for 7720400--7720402.cif.'
_cod_original_cell_volume 15030.7(7)
_cod_database_code 7720401
_shelx_shelxl_version_number 2018/3
_chemical_oxdiff_formula CHNOFGd
_shelx_space_group_comment
;
The symmetry employed for this shelxl refinement is uniquely defined
by the following loop, which should always be used as a source of
symmetry information in preference to the above space-group names.
They are only intended as comments.
;
_reflns_odcompleteness_completeness 99.93
_reflns_odcompleteness_iscentric 1
_reflns_odcompleteness_theta 66.97
_olex2_refinement_description
;
1. Fixed Uiso
 At 1.2 times of:
  All C(H) groups, All N(H,H) groups
 At 1.5 times of:
  All C(H,H,H) groups, All O(H,H) groups
2. Restrained distances
 H40B-H42
 2.2 with sigma of 0.02
 Gd3-H3WA \\sim Gd3-H3WB
 with sigma of 0.02
 Gd4-H4WA \\sim Gd4-H4WB
 with sigma of 0.02
 Gd2-H2WA \\sim Gd2-H2WB
 with sigma of 0.02
3.a Riding coordinates:
 C40(H40A,H40B,H40C), O1W(H1WA,H1WB), O3W(H3WA,H3WB)
3.b Free rotating group:
 O2W(H2WA,H2WB), O4W(H4WA,H4WB)
3.c Aromatic/amide H refined with riding coordinates:
 C3(H3), C4(H4), C5(H5), C8(H8), C11(H11), C12(H12), C16(H16), C17(H17),
 C18(H18), C21(H21), C24(H24), C25(H25), C29(H29), C30(H30), C31(H31), C34(H34),
  C37(H37), C38(H38), C42(H42), C43(H43), C44(H44), C47(H47), C50(H50), C51(H51)
3.d X=CH2 refined with riding coordinates:
 N5(H5A,H5B), N10(H10A,H10B), N15(H15A,H15B), N20(H20A,H20B)
3.e Idealised Me refined as rotating group:
 C1(H1A,H1B,H1C), C14(H14A,H14B,H14C), C27(H27A,H27B,H27C)
;
_smtbx_masks_void_probe_radius 1.2
_smtbx_masks_void_truncation_radius 1.2
_olex2_submission_special_instructions 'No special instructions were received'
_oxdiff_exptl_absorpt_empirical_details
;
Empirical correction (ABSPACK) includes:
- Absorption correction using spherical harmonics
- Frame scaling
;
_oxdiff_exptl_absorpt_empirical_full_max 3.237
_oxdiff_exptl_absorpt_empirical_full_min 0.465

loop_
_space_group_symop_operation_xyz
'x, y, z'
'-x, y, -z+1/2'
'x+1/2, y+1/2, z'
'-x+1/2, y+1/2, -z+1/2'
'-x, -y, -z'
'x, -y, z-1/2'
'-x+1/2, -y+1/2, -z'
'x+1/2, -y+1/2, z-1/2'

loop_
_atom_site_label
_atom_site_type_symbol
_atom_site_fract_x
_atom_site_fract_y
_atom_site_fract_z
_atom_site_U_iso_or_equiv
_atom_site_adp_type
_atom_site_occupancy
_atom_site_site_symmetry_order
_atom_site_calc_flag
_atom_site_refinement_flags_posn
_atom_site_refinement_flags_adp
_atom_site_refinement_flags_occupancy
_atom_site_disorder_assembly
_atom_site_disorder_group
C1 C 0.4541(4) 1.0879(5) 0.1525(4) 0.089(3) Uani 1 1 d . . . . .
H1A H 0.459893 1.062763 0.126153 0.134 Uiso 1 1 calc R U . . .
H1B H 0.480533 1.120168 0.173893 0.134 Uiso 1 1 calc R U . . .
H1C H 0.425599 1.117475 0.134843 0.134 Uiso 1 1 calc R U . . .
C2 C 0.4342(3) 1.0558(5) 0.2211(4) 0.075(3) Uani 1 1 d . . . . .
C3 C 0.4308(4) 1.1268(6) 0.2335(5) 0.090(3) Uani 1 1 d . . . . .
H3 H 0.437956 1.165856 0.216550 0.108 Uiso 1 1 calc R U . . .
C4 C 0.4167(5) 1.1424(6) 0.2715(6) 0.101(4) Uani 1 1 d . . . . .
H4 H 0.414087 1.192108 0.279993 0.121 Uiso 1 1 calc R U . . .
C5 C 0.4066(4) 1.0861(7) 0.2965(5) 0.097(4) Uani 1 1 d . . . . .
H5 H 0.398733 1.096970 0.323579 0.117 Uiso 1 1 calc R U . . .
C6 C 0.4079(3) 1.0102(6) 0.2815(4) 0.076(3) Uani 1 1 d . . . . .
C7 C 0.4229(3) 0.9940(5) 0.2442(4) 0.063(2) Uani 1 1 d . . . . .
C8 C 0.3962(3) 0.9548(6) 0.3084(4) 0.075(3) Uani 1 1 d . . . . .
H8 H 0.393972 0.970409 0.338543 0.089 Uiso 1 1 calc R U . . .
C9 C 0.3748(3) 0.7749(6) 0.3208(4) 0.066(2) Uani 1 1 d . . . . .
C10 C 0.3653(3) 0.7220(7) 0.3544(4) 0.073(3) Uani 1 1 d . . . . .
C11 C 0.3500(3) 0.6045(6) 0.3667(4) 0.081(3) Uani 1 1 d . . . . .
H11 H 0.349487 0.553857 0.358210 0.097 Uiso 1 1 calc R U . . .
C12 C 0.3366(4) 0.6248(8) 0.4044(5) 0.096(4) Uani 1 1 d . . . . .
H12 H 0.325107 0.588870 0.419350 0.115 Uiso 1 1 calc R U . . .
C13 C 0.3566(4) 0.7444(7) 0.3961(5) 0.094(4) Uani 1 1 d . . . . .
C14 C 0.4925(6) 0.8049(7) 0.5458(7) 0.136(6) Uani 1 1 d . . . . .
H14A H 0.471834 0.847834 0.534728 0.204 Uiso 1 1 calc R U . . .
H14B H 0.510620 0.804060 0.584263 0.204 Uiso 1 1 calc R U . . .
H14C H 0.473855 0.759821 0.533566 0.204 Uiso 1 1 calc R U . . .
C15 C 0.5427(4) 0.8796(7) 0.5282(4) 0.080(3) Uani 1 1 d . . . . .
C16 C 0.5384(4) 0.9335(7) 0.5568(5) 0.086(3) Uani 1 1 d . . . . .
H16 H 0.523044 0.923815 0.577088 0.103 Uiso 1 1 calc R U . . .
C17 C 0.5549(5) 1.0003(9) 0.5576(4) 0.111(5) Uani 1 1 d . . . . .
H17 H 0.548923 1.039198 0.575552 0.133 Uiso 1 1 calc R U . . .
C18 C 0.5809(4) 1.0131(7) 0.5322(5) 0.100(4) Uani 1 1 d . . . . .
H18 H 0.595144 1.059821 0.535538 0.121 Uiso 1 1 calc R U . . .
C19 C 0.5867(4) 0.9580(6) 0.5014(4) 0.074(3) Uani 1 1 d . . . . .
C20 C 0.5670(3) 0.8877(6) 0.4984(4) 0.069(2) Uani 1 1 d . . . . .
C21 C 0.6124(3) 0.9787(5) 0.4732(4) 0.071(3) Uani 1 1 d . . . . .
H21 H 0.625623 1.026737 0.479961 0.085 Uiso 1 1 calc R U . . .
C22 C 0.6506(3) 0.9362(5) 0.3858(4) 0.067(2) Uani 1 1 d . . . . .
C23 C 0.6769(3) 0.9668(5) 0.3612(4) 0.067(2) Uani 1 1 d . . . . .
C24 C 0.7029(3) 0.9486(6) 0.3001(4) 0.081(3) Uani 1 1 d . . . . .
H24 H 0.702593 0.920996 0.271928 0.097 Uiso 1 1 calc R U . . .
C25 C 0.7288(4) 1.0089(7) 0.3167(6) 0.101(4) Uani 1 1 d . . . . .
H25 H 0.747425 1.021528 0.300703 0.122 Uiso 1 1 calc R U . . .
C26 C 0.7041(4) 1.0308(7) 0.3772(5) 0.093(3) Uani 1 1 d . . . . .
C27 C 0.4362(5) 0.3450(6) 0.2595(6) 0.118(5) Uani 1 1 d . . . . .
H27A H 0.410303 0.366159 0.227929 0.176 Uiso 1 1 calc R U . . .
H27B H 0.424622 0.327834 0.283408 0.176 Uiso 1 1 calc R U . . .
H27C H 0.449489 0.303387 0.249509 0.176 Uiso 1 1 calc R U . . .
C28 C 0.5097(4) 0.3788(5) 0.3269(5) 0.081(3) Uani 1 1 d . . . . .
C29 C 0.5225(5) 0.3065(6) 0.3436(5) 0.087(3) Uani 1 1 d . . . . .
H29 H 0.502211 0.267242 0.324559 0.105 Uiso 1 1 calc R U . . .
C30 C 0.5645(5) 0.2911(6) 0.3876(6) 0.105(4) Uani 1 1 d . . . . .
H30 H 0.573026 0.241164 0.397111 0.126 Uiso 1 1 calc R U . . .
C31 C 0.5945(5) 0.3463(6) 0.4182(5) 0.100(4) Uani 1 1 d . . . . .
H31 H 0.622873 0.334684 0.448681 0.120 Uiso 1 1 calc R U . . .
C32 C 0.5815(4) 0.4213(5) 0.4027(4) 0.073(3) Uani 1 1 d . . . . .
C33 C 0.5397(4) 0.4390(5) 0.3570(4) 0.071(3) Uani 1 1 d . . . . .
C34 C 0.6144(4) 0.4781(6) 0.4365(4) 0.083(3) Uani 1 1 d . . . . .
H34 H 0.644514 0.462307 0.462203 0.100 Uiso 1 1 calc R U . . .
C35 C 0.6370(3) 0.6582(6) 0.4636(4) 0.068(2) Uani 1 1 d . . . . .
C36 C 0.6750(3) 0.7093(6) 0.4950(4) 0.069(2) Uani 1 1 d . . . . .
C37 C 0.7034(3) 0.8276(6) 0.5056(4) 0.080(3) Uani 1 1 d . . . . .
H37 H 0.700996 0.876754 0.493216 0.096 Uiso 1 1 calc R U . . .
C38 C 0.7431(4) 0.8063(7) 0.5508(4) 0.090(3) Uani 1 1 d . . . . .
H38 H 0.766255 0.842139 0.569777 0.107 Uiso 1 1 calc R U . . .
C39 C 0.7175(3) 0.6856(6) 0.5408(4) 0.075(3) Uani 1 1 d . . . . .
C40 C 0.8169(5) 0.6588(10) 0.3893(7) 0.210(10) Uani 1 1 d . . . . .
H40A H 0.818136 0.710056 0.400411 0.316 Uiso 1 1 d R U . . .
H40B H 0.836536 0.652976 0.372161 0.316 Uiso 1 1 d DR U . . .
H40C H 0.828416 0.626386 0.420041 0.316 Uiso 1 1 d R U . . .
C41 C 0.7635(4) 0.5703(8) 0.3344(4) 0.091(3) Uani 1 1 d . . . . .
C42 C 0.7993(4) 0.5205(9) 0.3515(5) 0.122(5) Uani 1 1 d . . . . .
H42 H 0.830134 0.533161 0.377005 0.146 Uiso 1 1 calc DR U . . .
C43 C 0.7882(5) 0.4507(10) 0.3297(6) 0.134(6) Uani 1 1 d . . . . .
H43 H 0.812249 0.414768 0.342206 0.161 Uiso 1 1 calc R U . . .
C44 C 0.7463(5) 0.4307(8) 0.2927(5) 0.117(5) Uani 1 1 d . . . . .
H44 H 0.740935 0.382164 0.278873 0.140 Uiso 1 1 calc R U . . .
C45 C 0.7095(4) 0.4835(8) 0.2740(5) 0.094(4) Uani 1 1 d . . . . .
C46 C 0.7179(4) 0.5556(7) 0.2954(4) 0.087(3) Uani 1 1 d . . . . .
C47 C 0.6654(4) 0.4594(6) 0.2309(5) 0.093(4) Uani 1 1 d . . . . .
H47 H 0.664163 0.409250 0.220950 0.112 Uiso 1 1 calc R U . . .
C48 C 0.5562(3) 0.4981(5) 0.1332(4) 0.072(3) Uani 1 1 d . . . . .
C49 C 0.5196(4) 0.4670(5) 0.0849(4) 0.071(2) Uani 1 1 d . . . . .
C50 C 0.4503(4) 0.4914(6) 0.0119(4) 0.075(3) Uani 1 1 d . . . . .
H50 H 0.424147 0.522297 -0.007645 0.090 Uiso 1 1 calc R U . . .
C51 C 0.4544(4) 0.4279(6) -0.0086(4) 0.076(3) Uani 1 1 d . . . . .
H51 H 0.430555 0.415316 -0.042798 0.091 Uiso 1 1 calc R U . . .
C52 C 0.5217(4) 0.3991(5) 0.0619(4) 0.068(2) Uani 1 1 d . . . . .
C53 C 0.4801(3) 0.7437(5) 0.3197(4) 0.056(2) Uani 1 1 d . . . . .
C54 C 0.5832(3) 0.6900(5) 0.3160(3) 0.060(2) Uani 1 1 d . . . . .
Gd1 Gd 0.38694(2) 0.82099(3) 0.21808(2) 0.05470(15) Uani 1 1 d . . . . .
Gd2 Gd 0.58543(2) 0.81588(3) 0.40320(2) 0.05424(15) Uani 1 1 d D . . . .
Gd3 Gd 0.52877(2) 0.61520(3) 0.38129(2) 0.05789(16) Uani 1 1 d D . . . .
Gd4 Gd 0.60754(2) 0.61952(3) 0.22506(2) 0.06382(17) Uani 1 1 d D . . . .
N1 N 0.3883(3) 0.8867(4) 0.2964(3) 0.0651(19) Uani 1 1 d . . . . .
N2 N 0.3807(3) 0.8447(5) 0.3329(3) 0.074(2) Uani 1 1 d . . . . .
N3 N 0.3633(3) 0.6534(5) 0.3423(3) 0.075(2) Uani 1 1 d . . . . .
N4 N 0.3401(4) 0.6950(6) 0.4192(4) 0.101(3) Uani 1 1 d . . . . .
N5 N 0.3631(5) 0.8119(6) 0.4155(5) 0.127(4) Uani 1 1 d . . . . .
H5A H 0.356876 0.822102 0.441366 0.153 Uiso 1 1 calc R U . . .
H5B H 0.373633 0.846617 0.402652 0.153 Uiso 1 1 calc R U . . .
N6 N 0.6192(3) 0.9393(4) 0.4406(3) 0.0662(19) Uani 1 1 d . . . . .
N7 N 0.6452(3) 0.9752(4) 0.4205(3) 0.067(2) Uani 1 1 d . . . . .
N8 N 0.6773(2) 0.9261(4) 0.3224(3) 0.066(2) Uani 1 1 d . . . . .
N9 N 0.7304(4) 1.0530(6) 0.3542(4) 0.106(3) Uani 1 1 d . . . . .
N10 N 0.7039(4) 1.0752(5) 0.4136(4) 0.125(4) Uani 1 1 d . . . . .
H10A H 0.720179 1.116339 0.421748 0.151 Uiso 1 1 calc R U . . .
H10B H 0.687587 1.063563 0.429608 0.151 Uiso 1 1 calc R U . . .
N11 N 0.6053(3) 0.5482(4) 0.4337(3) 0.070(2) Uani 1 1 d . . . . .
N12 N 0.6453(3) 0.5878(4) 0.4704(3) 0.073(2) Uani 1 1 d . . . . .
N13 N 0.6689(2) 0.7807(4) 0.4793(3) 0.068(2) Uani 1 1 d . . . . .
N14 N 0.7498(3) 0.7369(5) 0.5686(3) 0.088(3) Uani 1 1 d . . . . .
N15 N 0.7239(3) 0.6191(5) 0.5585(4) 0.104(3) Uani 1 1 d . . . . .
H15A H 0.748948 0.607956 0.588040 0.125 Uiso 1 1 calc R U . . .
H15B H 0.703233 0.584766 0.540968 0.125 Uiso 1 1 calc R U . . .
N16 N 0.6276(3) 0.4965(5) 0.2043(4) 0.080(2) Uani 1 1 d . . . . .
N17 N 0.5935(3) 0.4579(4) 0.1611(4) 0.078(2) Uani 1 1 d . . . . .
N18 N 0.4828(3) 0.5120(4) 0.0597(3) 0.066(2) Uani 1 1 d . . . . .
N19 N 0.4893(3) 0.3813(4) 0.0154(4) 0.076(2) Uani 1 1 d . . . . .
N20 N 0.5565(3) 0.3528(5) 0.0872(4) 0.091(3) Uani 1 1 d . . . . .
H20A H 0.557449 0.310897 0.072490 0.109 Uiso 1 1 calc R U . . .
H20B H 0.578855 0.363907 0.118894 0.109 Uiso 1 1 calc R U . . .
O1 O 0.37585(18) 0.7459(3) 0.2801(2) 0.0597(14) Uani 1 1 d . . . . .
O1W O 0.30807(19) 0.7667(3) 0.1755(2) 0.0719(17) Uani 1 1 d . . . . .
H1WA H 0.295705 0.772220 0.141588 0.108 Uiso 1 1 d R U . . .
H1WB H 0.310275 0.719180 0.180219 0.108 Uiso 1 1 d R U . . .
O2 O 0.42640(18) 0.9287(3) 0.2307(2) 0.0555(13) Uani 1 1 d . . . . .
O2W O 0.52986(19) 0.8978(3) 0.3402(2) 0.0580(14) Uani 1 1 d G . . . .
H2WA H 0.505985 0.875093 0.315518 0.087 Uiso 1 1 d DG U . . .
H2WB H 0.541356 0.923324 0.323541 0.087 Uiso 1 1 d DG U . . .
O3 O 0.4486(2) 1.0338(3) 0.1861(3) 0.0708(16) Uani 1 1 d . . . . .
O3W O 0.5258(3) 0.6747(3) 0.4543(3) 0.086(2) Uani 1 1 d . . . . .
H3WA H 0.501810 0.665561 0.458993 0.129 Uiso 1 1 d DR U . . .
H3WB H 0.528520 0.722391 0.456223 0.129 Uiso 1 1 d DR U . . .
O4 O 0.5235(3) 0.8091(4) 0.5239(3) 0.088(2) Uani 1 1 d . . . . .
O4W O 0.5707(2) 0.5357(3) 0.2593(3) 0.0699(17) Uani 1 1 d G . . . .
H4WA H 0.560718 0.552986 0.280228 0.105 Uiso 1 1 d DG U . . .
H4WB H 0.547824 0.508603 0.236919 0.105 Uiso 1 1 d DG U . . .
O5 O 0.5702(2) 0.8323(3) 0.4704(2) 0.0660(15) Uani 1 1 d . . . . .
O6 O 0.63453(19) 0.8685(3) 0.3714(2) 0.0603(14) Uani 1 1 d . . . . .
O7 O 0.4712(3) 0.3996(4) 0.2852(3) 0.086(2) Uani 1 1 d . . . . .
O8 O 0.5258(2) 0.5062(3) 0.3418(3) 0.0715(17) Uani 1 1 d . . . . .
O9 O 0.5982(2) 0.6900(3) 0.4288(2) 0.0634(15) Uani 1 1 d . . . . .
O10 O 0.7697(3) 0.6397(6) 0.3534(3) 0.116(3) Uani 1 1 d . . . . .
O11 O 0.6848(2) 0.6048(4) 0.2804(3) 0.087(2) Uani 1 1 d . . . . .
O12 O 0.5509(2) 0.5658(3) 0.1455(2) 0.0667(16) Uani 1 1 d . . . . .
O13 O 0.46253(18) 0.7964(3) 0.2882(2) 0.0550(13) Uani 1 1 d . . . . .
O14 O 0.51472(18) 0.7509(3) 0.3665(2) 0.0565(14) Uani 1 1 d . . . . .
O15 O 0.46563(19) 0.6764(3) 0.3084(2) 0.0608(15) Uani 1 1 d . . . . .
O16 O 0.57854(19) 0.7577(3) 0.3279(2) 0.0571(14) Uani 1 1 d . . . . .
O17 O 0.5619(2) 0.6364(3) 0.3236(2) 0.0602(14) Uani 1 1 d . . . . .
O18 O 0.60983(19) 0.6812(3) 0.2961(2) 0.0609(15) Uani 1 1 d . . . . .

loop_
_atom_site_aniso_label
_atom_site_aniso_U_11
_atom_site_aniso_U_22
_atom_site_aniso_U_33
_atom_site_aniso_U_23
_atom_site_aniso_U_13
_atom_site_aniso_U_12
C1 0.105(8) 0.058(6) 0.104(8) 0.031(6) 0.050(7) 0.006(6)
C2 0.060(6) 0.058(6) 0.097(8) 0.003(6) 0.029(5) 0.005(5)
C3 0.100(8) 0.049(6) 0.133(10) -0.007(6) 0.064(8) -0.003(5)
C4 0.118(10) 0.045(6) 0.159(12) -0.017(7) 0.081(10) -0.010(6)
C5 0.103(9) 0.086(9) 0.102(9) -0.031(7) 0.048(7) -0.007(7)
C6 0.067(6) 0.069(7) 0.079(7) -0.013(5) 0.024(5) -0.002(5)
C7 0.048(5) 0.060(6) 0.068(6) -0.001(5) 0.017(4) -0.002(4)
C8 0.066(6) 0.069(7) 0.075(6) -0.009(6) 0.022(5) -0.005(5)
C9 0.044(5) 0.085(7) 0.061(6) 0.000(5) 0.017(4) -0.014(5)
C10 0.058(6) 0.094(8) 0.062(6) -0.004(6) 0.024(5) -0.013(5)
C11 0.058(6) 0.087(8) 0.088(7) 0.005(6) 0.026(5) -0.006(5)
C12 0.067(7) 0.113(10) 0.107(9) -0.013(8) 0.039(7) -0.021(7)
C13 0.113(9) 0.082(8) 0.091(8) -0.030(7) 0.051(7) -0.035(7)
C14 0.180(16) 0.097(10) 0.199(17) 0.038(10) 0.146(15) 0.033(10)
C15 0.087(7) 0.084(8) 0.071(6) 0.017(6) 0.038(6) 0.022(6)
C16 0.101(9) 0.070(8) 0.086(8) -0.002(6) 0.043(7) 0.010(7)
C17 0.127(11) 0.132(13) 0.065(7) -0.019(8) 0.039(7) 0.041(10)
C18 0.104(9) 0.073(8) 0.088(8) -0.020(6) 0.015(7) 0.007(7)
C19 0.080(7) 0.075(7) 0.053(5) -0.001(5) 0.020(5) 0.005(6)
C20 0.061(6) 0.067(7) 0.063(6) 0.004(5) 0.016(5) 0.004(5)
C21 0.070(6) 0.056(6) 0.064(6) -0.010(5) 0.013(5) 0.001(5)
C22 0.046(5) 0.059(6) 0.070(6) 0.011(5) 0.006(4) -0.003(4)
C23 0.059(5) 0.051(5) 0.061(6) 0.000(5) 0.004(4) -0.014(4)
C24 0.064(6) 0.076(7) 0.089(7) 0.017(6) 0.025(6) -0.009(5)
C25 0.066(7) 0.108(10) 0.115(10) 0.009(8) 0.030(7) -0.023(7)
C26 0.079(7) 0.077(8) 0.106(9) 0.003(7) 0.029(7) -0.027(6)
C27 0.132(11) 0.061(7) 0.148(12) -0.028(8) 0.057(10) -0.045(8)
C28 0.108(9) 0.050(6) 0.089(8) -0.009(6) 0.051(7) -0.013(6)
C29 0.115(10) 0.052(7) 0.117(10) -0.005(6) 0.073(9) -0.005(6)
C30 0.123(11) 0.038(6) 0.149(12) -0.007(7) 0.060(10) 0.000(7)
C31 0.105(9) 0.072(8) 0.125(10) 0.015(7) 0.056(8) 0.025(7)
C32 0.082(7) 0.046(6) 0.095(8) 0.005(5) 0.044(6) 0.011(5)
C33 0.081(7) 0.051(6) 0.094(7) -0.010(5) 0.051(6) -0.007(5)
C34 0.069(6) 0.087(8) 0.088(7) 0.007(6) 0.032(6) 0.013(6)
C35 0.063(6) 0.069(7) 0.062(6) 0.001(5) 0.022(5) 0.004(5)
C36 0.054(5) 0.071(7) 0.066(6) 0.006(5) 0.016(4) 0.010(5)
C37 0.059(6) 0.076(7) 0.075(6) -0.002(5) 0.007(5) -0.012(5)
C38 0.063(6) 0.096(9) 0.082(7) -0.008(6) 0.011(5) -0.009(6)
C39 0.050(5) 0.084(8) 0.067(6) -0.003(6) 0.009(5) 0.006(5)
C40 0.046(8) 0.36(3) 0.159(16) -0.023(18) -0.008(9) -0.002(12)
C41 0.056(6) 0.131(11) 0.071(7) 0.010(7) 0.019(5) 0.023(7)
C42 0.075(8) 0.190(16) 0.086(9) -0.024(10) 0.026(7) 0.047(10)
C43 0.076(9) 0.174(16) 0.120(12) 0.024(11) 0.020(8) 0.057(10)
C44 0.084(9) 0.127(11) 0.116(10) 0.004(9) 0.028(8) 0.054(8)
C45 0.058(6) 0.125(11) 0.092(8) 0.009(7) 0.030(6) 0.035(7)
C46 0.065(6) 0.098(9) 0.088(7) 0.002(7) 0.028(6) 0.025(6)
C47 0.104(9) 0.078(8) 0.105(9) 0.014(7) 0.057(8) 0.046(7)
C48 0.068(6) 0.051(6) 0.095(7) 0.007(5) 0.037(6) 0.012(5)
C49 0.076(7) 0.057(6) 0.080(7) 0.001(5) 0.039(6) 0.001(5)
C50 0.079(7) 0.065(7) 0.078(7) -0.010(5) 0.035(6) -0.011(5)
C51 0.089(7) 0.066(7) 0.073(6) -0.013(5) 0.039(6) -0.015(6)
C52 0.073(6) 0.052(6) 0.075(7) 0.004(5) 0.031(5) 0.003(5)
C53 0.042(4) 0.051(5) 0.073(6) 0.005(5) 0.026(4) -0.008(4)
C54 0.046(5) 0.071(7) 0.046(5) -0.003(4) 0.009(4) -0.002(4)
Gd1 0.0429(3) 0.0507(3) 0.0602(3) -0.0040(2) 0.0160(2) 0.0000(2)
Gd2 0.0470(3) 0.0479(3) 0.0545(3) -0.0004(2) 0.0131(2) -0.0047(2)
Gd3 0.0551(3) 0.0449(3) 0.0656(3) 0.0035(2) 0.0220(2) -0.0028(2)
Gd4 0.0504(3) 0.0583(3) 0.0737(3) -0.0001(3) 0.0220(2) 0.0130(2)
N1 0.061(5) 0.068(5) 0.064(5) -0.009(4) 0.027(4) -0.011(4)
N2 0.074(5) 0.069(5) 0.077(5) -0.016(5) 0.035(4) -0.010(4)
N3 0.053(4) 0.083(6) 0.081(6) 0.002(5) 0.025(4) -0.017(4)
N4 0.113(8) 0.109(8) 0.101(7) -0.006(6) 0.067(7) -0.022(6)
N5 0.185(13) 0.111(9) 0.130(10) -0.022(7) 0.111(10) -0.034(8)
N6 0.061(5) 0.056(5) 0.064(5) -0.003(4) 0.015(4) -0.009(4)
N7 0.061(5) 0.060(5) 0.070(5) -0.011(4) 0.021(4) -0.013(4)
N8 0.045(4) 0.056(5) 0.078(5) 0.021(4) 0.012(4) 0.001(3)
N9 0.091(7) 0.098(8) 0.110(8) 0.005(6) 0.031(6) -0.042(6)
N10 0.163(11) 0.080(7) 0.133(9) -0.044(7) 0.069(8) -0.074(7)
N11 0.074(5) 0.036(4) 0.096(6) 0.005(4) 0.038(5) 0.009(4)
N12 0.070(5) 0.052(5) 0.086(6) 0.010(4) 0.028(4) 0.006(4)
N13 0.050(4) 0.070(5) 0.064(5) -0.008(4) 0.011(3) -0.008(4)
N14 0.067(5) 0.085(7) 0.078(6) 0.007(5) 0.006(4) 0.016(5)
N15 0.079(6) 0.070(6) 0.097(7) 0.027(5) -0.013(5) 0.012(5)
N16 0.074(5) 0.071(6) 0.091(6) 0.005(5) 0.035(5) 0.026(5)
N17 0.085(6) 0.059(5) 0.092(6) 0.000(5) 0.044(5) 0.019(5)
N18 0.066(5) 0.049(5) 0.087(6) -0.004(4) 0.039(4) -0.005(4)
N19 0.094(6) 0.046(5) 0.094(7) -0.003(4) 0.048(6) 0.008(4)
N20 0.113(7) 0.064(6) 0.096(7) -0.022(5) 0.050(6) 0.000(5)
O1 0.041(3) 0.065(4) 0.062(4) -0.001(3) 0.016(3) -0.008(3)
O1W 0.050(3) 0.078(4) 0.069(4) -0.002(3) 0.012(3) -0.012(3)
O2 0.052(3) 0.043(3) 0.063(3) -0.001(3) 0.020(3) 0.005(3)
O2W 0.047(3) 0.044(3) 0.066(4) 0.003(3) 0.013(3) -0.009(2)
O3 0.074(4) 0.048(4) 0.085(4) 0.003(3) 0.033(4) 0.000(3)
O3W 0.111(6) 0.062(4) 0.106(5) -0.004(4) 0.068(5) -0.019(4)
O4 0.118(6) 0.074(5) 0.093(5) 0.013(4) 0.067(5) 0.015(4)
O4W 0.083(4) 0.044(4) 0.086(5) -0.002(3) 0.043(4) 0.008(3)
O5 0.070(4) 0.061(4) 0.062(4) -0.002(3) 0.027(3) -0.002(3)
O6 0.050(3) 0.050(4) 0.067(4) 0.002(3) 0.016(3) -0.004(3)
O7 0.094(5) 0.059(4) 0.095(5) -0.011(4) 0.036(5) -0.016(4)
O8 0.081(4) 0.041(4) 0.087(5) 0.000(3) 0.036(4) 0.001(3)
O9 0.056(3) 0.049(4) 0.060(4) 0.009(3) 0.008(3) -0.001(3)
O10 0.061(5) 0.145(8) 0.098(6) -0.011(6) 0.002(4) 0.017(5)
O11 0.051(4) 0.092(5) 0.093(5) 0.000(4) 0.014(3) 0.025(4)
O12 0.062(4) 0.054(4) 0.080(4) -0.002(3) 0.030(3) 0.014(3)
O13 0.043(3) 0.047(3) 0.057(3) 0.003(3) 0.010(3) -0.004(2)
O14 0.045(3) 0.053(3) 0.057(3) -0.002(3) 0.013(3) -0.012(3)
O15 0.047(3) 0.046(4) 0.072(4) 0.004(3) 0.015(3) -0.008(3)
O16 0.053(3) 0.055(4) 0.056(3) -0.005(3) 0.020(3) 0.000(3)
O17 0.059(3) 0.045(3) 0.072(4) -0.004(3) 0.027(3) -0.010(3)
O18 0.053(3) 0.058(4) 0.070(4) 0.011(3) 0.028(3) 0.009(3)

loop_
_atom_type_symbol
_atom_type_description
_atom_type_scat_dispersion_real
_atom_type_scat_dispersion_imag
_atom_type_scat_source
C C 0.0181 0.0091 'International Tables Vol C Tables 4.2.6.8 and 6.1.1.4'
H H 0.0000 0.0000 'International Tables Vol C Tables 4.2.6.8 and 6.1.1.4'
Gd Gd -8.8380 11.9157 'International Tables Vol C Tables 4.2.6.8 and 6.1.1.4'
N N 0.0311 0.0180 'International Tables Vol C Tables 4.2.6.8 and 6.1.1.4'
O O 0.0492 0.0322 'International Tables Vol C Tables 4.2.6.8 and 6.1.1.4'

loop_
_geom_angle_atom_site_label_1
_geom_angle_atom_site_label_2
_geom_angle_atom_site_label_3
_geom_angle
_geom_angle_site_symmetry_1
_geom_angle_site_symmetry_3
_geom_angle_publ_flag
H1A C1 H1B 109.5 . . ?
H1A C1 H1C 109.5 . . ?
H1B C1 H1C 109.5 . . ?
O3 C1 H1A 109.5 . . ?
O3 C1 H1B 109.5 . . ?
O3 C1 H1C 109.5 . . ?
C3 C2 C7 123.3(11) . . ?
C3 C2 O3 125.1(10) . . ?
O3 C2 C7 111.6(8) . . ?
C2 C3 H3 120.2 . . ?
C2 C3 C4 119.7(11) . . ?
C4 C3 H3 120.2 . . ?
C3 C4 H4 119.7 . . ?
C5 C4 C3 120.6(10) . . ?
C5 C4 H4 119.7 . . ?
C4 C5 H5 120.1 . . ?
C4 C5 C6 119.8(11) . . ?
C6 C5 H5 120.1 . . ?
C7 C6 C5 119.9(10) . . ?
C7 C6 C8 123.2(9) . . ?
C8 C6 C5 116.8(10) . . ?
C6 C7 C2 116.6(9) . . ?
O2 C7 C2 120.5(9) . . ?
O2 C7 C6 122.9(9) . . ?
C6 C8 H8 116.4 . . ?
N1 C8 C6 127.2(10) . . ?
N1 C8 H8 116.4 . . ?
N2 C9 C10 119.9(9) . . ?
O1 C9 C10 115.3(9) . . ?
O1 C9 N2 124.8(9) . . ?
C13 C10 C9 123.4(11) . . ?
N3 C10 C9 116.2(9) . . ?
N3 C10 C13 120.3(10) . . ?
C12 C11 H11 118.7 . . ?
N3 C11 H11 118.7 . . ?
N3 C11 C12 122.6(11) . . ?
C11 C12 H12 120.4 . . ?
N4 C12 C11 119.2(11) . . ?
N4 C12 H12 120.4 . . ?
N4 C13 C10 120.4(10) . . ?
N5 C13 C10 124.7(11) . . ?
N5 C13 N4 114.9(11) . . ?
H14A C14 H14B 109.5 . . ?
H14A C14 H14C 109.5 . . ?
H14B C14 H14C 109.5 . . ?
O4 C14 H14A 109.5 . . ?
O4 C14 H14B 109.5 . . ?
O4 C14 H14C 109.5 . . ?
C16 C15 C20 123.4(11) . . ?
C16 C15 O4 123.5(10) . . ?
O4 C15 C20 113.1(9) . . ?
C15 C16 H16 119.2 . . ?
C17 C16 C15 121.6(12) . . ?
C17 C16 H16 119.2 . . ?
C16 C17 H17 120.2 . . ?
C16 C17 C18 119.6(12) . . ?
C18 C17 H17 120.2 . . ?
C17 C18 H18 119.5 . . ?
C17 C18 C19 121.1(13) . . ?
C19 C18 H18 119.5 . . ?
C18 C19 C21 116.8(11) . . ?
C20 C19 C18 119.2(11) . . ?
C20 C19 C21 124.0(9) . . ?
C19 C20 C15 114.9(10) . . ?
O5 C20 C15 121.0(9) . . ?
O5 C20 C19 124.1(9) . . ?
C19 C21 H21 116.4 . . ?
N6 C21 C19 127.3(9) . . ?
N6 C21 H21 116.4 . . ?
N7 C22 C23 119.4(9) . . ?
N7 C22 O6 124.5(9) . . ?
O6 C22 C23 116.1(9) . . ?
C26 C23 C22 125.6(10) . . ?
N8 C23 C22 115.8(8) . . ?
N8 C23 C26 118.3(10) . . ?
C25 C24 H24 119.7 . . ?
C25 C24 N8 120.7(12) . . ?
N8 C24 H24 119.7 . . ?
C24 C25 H25 117.7 . . ?
C24 C25 N9 124.7(12) . . ?
N9 C25 H25 117.7 . . ?
N9 C26 C23 121.8(12) . . ?
N10 C26 C23 121.8(11) . . ?
N10 C26 N9 116.4(11) . . ?
H27A C27 H27B 109.5 . . ?
H27A C27 H27C 109.5 . . ?
H27B C27 H27C 109.5 . . ?
O7 C27 H27A 109.5 . . ?
O7 C27 H27B 109.5 . . ?
O7 C27 H27C 109.5 . . ?
C29 C28 C33 119.8(12) . . ?
O7 C28 C29 125.9(10) . . ?
O7 C28 C33 114.2(9) . . ?
C28 C29 H29 119.6 . . ?
C30 C29 C28 120.8(11) . . ?
C30 C29 H29 119.6 . . ?
C29 C30 H30 119.0 . . ?
C31 C30 C29 122.1(11) . . ?
C31 C30 H30 119.0 . . ?
C30 C31 H31 120.9 . . ?
C30 C31 C32 118.2(12) . . ?
C32 C31 H31 120.9 . . ?
C31 C32 C34 116.2(10) . . ?
C33 C32 C31 121.4(10) . . ?
C33 C32 C34 122.4(9) . . ?
C32 C33 C28 117.7(9) . . ?
O8 C33 C28 118.4(10) . . ?
O8 C33 C32 123.8(9) . . ?
C32 C34 H34 117.7 . . ?
N11 C34 C32 124.7(10) . . ?
N11 C34 H34 117.7 . . ?
N12 C35 C36 118.3(9) . . ?
N12 C35 O9 126.9(9) . . ?
O9 C35 C36 114.6(8) . . ?
C39 C36 C35 122.4(9) . . ?
N13 C36 C35 116.8(8) . . ?
N13 C36 C39 120.8(9) . . ?
C38 C37 H37 119.4 . . ?
N13 C37 H37 119.4 . . ?
N13 C37 C38 121.2(10) . . ?
C37 C38 H38 118.8 . . ?
N14 C38 C37 122.3(10) . . ?
N14 C38 H38 118.8 . . ?
N14 C39 C36 118.4(10) . . ?
N15 C39 C36 122.8(10) . . ?
N15 C39 N14 118.6(9) . . ?
H40A C40 H40B 109.5 . . ?
H40A C40 H40C 109.5 . . ?
H40B C40 H40C 109.5 . . ?
O10 C40 H40A 109.3 . . ?
O10 C40 H40B 110.0 . . ?
O10 C40 H40C 109.2 . . ?
C42 C41 C46 124.2(14) . . ?
O10 C41 C42 122.2(11) . . ?
O10 C41 C46 113.6(10) . . ?
C41 C42 H42 121.7 . . ?
C41 C42 C43 116.5(13) . . ?
C43 C42 H42 121.7 . . ?
C42 C43 H43 117.8 . . ?
C44 C43 C42 124.4(13) . . ?
C44 C43 H43 117.8 . . ?
C43 C44 H44 120.6 . . ?
C43 C44 C45 118.8(14) . . ?
C45 C44 H44 120.6 . . ?
C44 C45 C46 120.0(12) . . ?
C44 C45 C47 115.8(12) . . ?
C46 C45 C47 124.0(10) . . ?
C41 C46 C45 116.0(10) . . ?
O11 C46 C41 122.2(12) . . ?
O11 C46 C45 121.9(10) . . ?
C45 C47 H47 115.5 . . ?
N16 C47 C45 129.1(11) . . ?
N16 C47 H47 115.5 . . ?
N17 C48 C49 118.2(9) . . ?
O12 C48 C49 118.0(8) . . ?
O12 C48 N17 123.8(10) . . ?
C52 C49 C48 126.0(9) . . ?
N18 C49 C48 113.5(8) . . ?
N18 C49 C52 120.2(9) . . ?
C51 C50 H50 119.8 . . ?
C51 C50 N18 120.4(10) . . ?
N18 C50 H50 119.8 . . ?
C50 C51 H51 117.8 . . ?
N19 C51 C50 124.3(10) . . ?
N19 C51 H51 117.8 . . ?
N19 C52 C49 120.4(9) . . ?
N19 C52 N20 118.6(9) . . ?
N20 C52 C49 120.9(10) . . ?
O13 C53 Gd3 169.8(6) . . ?
O13 C53 O14 123.5(8) . . ?
O13 C53 O15 123.5(8) . . ?
O14 C53 Gd3 59.2(4) . . ?
O14 C53 O15 113.0(8) . . ?
O15 C53 Gd3 54.8(4) . . ?
O16 C54 Gd1 54.4(4) . 2_655 ?
O17 C54 Gd1 168.4(6) . 2_655 ?
O17 C54 O16 122.3(8) . . ?
O18 C54 Gd1 62.3(5) . 2_655 ?
O18 C54 O16 115.5(8) . . ?
O18 C54 O17 122.2(9) . . ?
C54 Gd1 Gd2 55.72(18) 2_655 2_655 ?
C54 Gd1 Gd4 55.35(18) 2_655 2_655 ?
Gd4 Gd1 Gd2 110.755(16) 2_655 2_655 ?
N1 Gd1 C54 144.8(2) . 2_655 ?
N1 Gd1 Gd2 150.78(18) . 2_655 ?
N1 Gd1 Gd4 94.93(18) . 2_655 ?
N1 Gd1 N8 74.5(2) . 2_655 ?
N1 Gd1 O18 128.2(2) . 2_655 ?
N8 Gd1 C54 139.2(2) 2_655 2_655 ?
N8 Gd1 Gd2 95.00(19) 2_655 2_655 ?
N8 Gd1 Gd4 135.57(17) 2_655 2_655 ?
O1 Gd1 C54 88.9(2) . 2_655 ?
O1 Gd1 Gd2 144.16(14) . 2_655 ?
O1 Gd1 Gd4 33.55(14) . 2_655 ?
O1 Gd1 N1 63.2(2) . . ?
O1 Gd1 N8 111.7(2) . 2_655 ?
O1 Gd1 O1W 69.98(19) . . ?
O1 Gd1 O6 154.14(18) . 2_655 ?
O1 Gd1 O18 66.0(2) . 2_655 ?
O1W Gd1 C54 86.6(2) . 2_655 ?
O1W Gd1 Gd2 99.57(15) . 2_655 ?
O1W Gd1 Gd4 70.81(15) . 2_655 ?
O1W Gd1 N1 101.9(2) . . ?
O1W Gd1 N8 69.6(2) . 2_655 ?
O1W Gd1 O6 84.64(19) . 2_655 ?
O1W Gd1 O18 68.84(19) . 2_655 ?
O2 Gd1 C54 120.2(2) . 2_655 ?
O2 Gd1 Gd2 79.44(14) . 2_655 ?
O2 Gd1 Gd4 144.42(14) . 2_655 ?
O2 Gd1 N1 71.5(2) . . ?
O2 Gd1 N8 73.7(2) . 2_655 ?
O2 Gd1 O1 129.76(19) . . ?
O2 Gd1 O1W 143.1(2) . . ?
O2 Gd1 O6 74.24(19) . 2_655 ?
O2 Gd1 O13 75.27(19) . . ?
O2 Gd1 O16 97.11(19) . 2_655 ?
O2 Gd1 O18 144.04(18) . 2_655 ?
O6 Gd1 C54 84.6(2) 2_655 2_655 ?
O6 Gd1 Gd2 33.88(13) 2_655 2_655 ?
O6 Gd1 Gd4 133.01(13) 2_655 2_655 ?
O6 Gd1 N1 129.8(2) 2_655 . ?
O6 Gd1 N8 61.3(2) 2_655 2_655 ?
O6 Gd1 O18 100.87(19) 2_655 2_655 ?
O13 Gd1 C54 76.0(2) . 2_655 ?
O13 Gd1 Gd2 99.80(14) . 2_655 ?
O13 Gd1 Gd4 69.47(13) . 2_655 ?
O13 Gd1 N1 75.8(2) . . ?
O13 Gd1 N8 142.4(2) . 2_655 ?
O13 Gd1 O1 73.70(18) . . ?
O13 Gd1 O1W 139.8(2) . . ?
O13 Gd1 O6 128.20(18) . 2_655 ?
O13 Gd1 O16 79.30(19) . 2_655 ?
O13 Gd1 O18 81.18(18) . 2_655 ?
O16 Gd1 C54 26.2(2) 2_655 2_655 ?
O16 Gd1 Gd2 31.55(13) 2_655 2_655 ?
O16 Gd1 Gd4 81.19(14) 2_655 2_655 ?
O16 Gd1 N1 154.5(2) 2_655 . ?
O16 Gd1 N8 125.2(2) 2_655 2_655 ?
O16 Gd1 O1 114.5(2) 2_655 . ?
O16 Gd1 O1W 100.5(2) 2_655 . ?
O16 Gd1 O6 64.28(18) 2_655 2_655 ?
O16 Gd1 O18 51.45(19) 2_655 2_655 ?
O18 Gd1 C54 25.6(2) 2_655 2_655 ?
O18 Gd1 Gd2 78.24(14) 2_655 2_655 ?
O18 Gd1 Gd4 33.27(14) 2_655 2_655 ?
O18 Gd1 N8 136.0(2) 2_655 2_655 ?
Gd3 Gd2 Gd1 99.236(15) . 2_655 ?
N6 Gd2 Gd1 97.01(19) . 2_655 ?
N6 Gd2 Gd3 163.62(18) . . ?
N6 Gd2 N13 77.8(2) . . ?
N13 Gd2 Gd1 99.45(17) . 2_655 ?
N13 Gd2 Gd3 97.31(17) . . ?
O2W Gd2 Gd1 73.83(15) . 2_655 ?
O2W Gd2 Gd3 108.76(13) . . ?
O2W Gd2 N6 77.9(2) . . ?
O2W Gd2 N13 153.7(2) . . ?
O2W Gd2 O6 82.02(19) . . ?
O5 Gd2 Gd1 171.03(15) . 2_655 ?
O5 Gd2 Gd3 89.05(15) . . ?
O5 Gd2 N6 74.9(2) . . ?
O5 Gd2 N13 82.8(2) . . ?
O5 Gd2 O2W 100.3(2) . . ?
O5 Gd2 O6 138.0(2) . . ?
O5 Gd2 O9 86.3(2) . . ?
O5 Gd2 O14 83.5(2) . . ?
O5 Gd2 O16 155.0(2) . . ?
O6 Gd2 Gd1 35.58(14) . 2_655 ?
O6 Gd2 Gd3 130.29(14) . . ?
O6 Gd2 N6 64.6(2) . . ?
O6 Gd2 N13 78.7(2) . . ?
O9 Gd2 Gd1 102.46(15) . 2_655 ?
O9 Gd2 Gd3 34.18(13) . . ?
O9 Gd2 N6 138.5(2) . . ?
O9 Gd2 N13 63.2(2) . . ?
O9 Gd2 O2W 142.71(18) . . ?
O9 Gd2 O6 117.0(2) . . ?
O14 Gd2 Gd1 101.23(14) . 2_655 ?
O14 Gd2 Gd3 35.84(13) . . ?
O14 Gd2 N6 141.4(2) . . ?
O14 Gd2 N13 131.1(2) . . ?
O14 Gd2 O2W 75.00(18) . . ?
O14 Gd2 O6 136.03(19) . . ?
O14 Gd2 O9 69.33(19) . . ?
O16 Gd2 Gd1 32.61(14) . 2_655 ?
O16 Gd2 Gd3 66.79(14) . . ?
O16 Gd2 N6 129.5(2) . . ?
O16 Gd2 N13 105.9(2) . . ?
O16 Gd2 O2W 82.4(2) . . ?
O16 Gd2 O6 66.96(19) . . ?
O16 Gd2 O9 77.3(2) . . ?
O16 Gd2 O14 73.14(19) . . ?
C53 Gd3 Gd2 56.09(16) . . ?
C53 Gd3 Gd4 55.47(16) . 2_655 ?
Gd2 Gd3 Gd4 111.228(15) . 2_655 ?
N11 Gd3 C53 148.1(2) . . ?
N11 Gd3 Gd2 95.40(17) . . ?
N11 Gd3 Gd4 151.91(17) . 2_655 ?
N11 Gd3 N18 71.2(2) . 2_655 ?
N18 Gd3 C53 138.7(2) 2_655 . ?
N18 Gd3 Gd2 136.95(17) 2_655 . ?
N18 Gd3 Gd4 93.62(17) 2_655 2_655 ?
O3W Gd3 C53 86.6(2) . . ?
O3W Gd3 Gd2 70.12(15) . . ?
O3W Gd3 Gd4 99.92(18) . 2_655 ?
O3W Gd3 N11 97.4(3) . . ?
O3W Gd3 N18 71.4(2) . 2_655 ?
O3W Gd3 O9 70.6(2) . . ?
O3W Gd3 O12 88.0(2) . 2_655 ?
O3W Gd3 O14 68.2(2) . . ?
O8 Gd3 C53 120.8(2) . . ?
O8 Gd3 Gd2 141.59(16) . . ?
O8 Gd3 Gd4 82.16(17) . 2_655 ?
O8 Gd3 N11 71.1(2) . . ?
O8 Gd3 N18 73.9(2) . 2_655 ?
O8 Gd3 O3W 145.3(2) . . ?
O8 Gd3 O9 125.5(2) . . ?
O8 Gd3 O12 74.9(2) . 2_655 ?
O8 Gd3 O14 144.4(2) . . ?
O8 Gd3 O15 98.5(2) . . ?
O8 Gd3 O17 73.6(2) . . ?
O9 Gd3 C53 89.4(2) . . ?
O9 Gd3 Gd2 33.34(13) . . ?
O9 Gd3 Gd4 144.53(13) . 2_655 ?
O9 Gd3 N11 62.7(2) . . ?
O9 Gd3 N18 113.9(2) . 2_655 ?
O9 Gd3 O12 158.2(2) . 2_655 ?
O9 Gd3 O14 65.95(17) . . ?
O12 Gd3 C53 85.0(2) 2_655 . ?
O12 Gd3 Gd2 135.29(14) 2_655 . ?
O12 Gd3 Gd4 33.17(14) 2_655 2_655 ?
O12 Gd3 N11 126.6(2) 2_655 . ?
O12 Gd3 N18 60.5(2) 2_655 2_655 ?
O12 Gd3 O14 102.81(18) 2_655 . ?
O14 Gd3 C53 26.3(2) . . ?
O14 Gd3 Gd2 33.25(12) . . ?
O14 Gd3 Gd4 78.72(12) . 2_655 ?
O14 Gd3 N11 128.6(2) . . ?
O14 Gd3 N18 136.7(2) . 2_655 ?
O15 Gd3 C53 26.1(2) . . ?
O15 Gd3 Gd2 81.76(13) . . ?
O15 Gd3 Gd4 31.56(13) . 2_655 ?
O15 Gd3 N11 159.4(2) . . ?
O15 Gd3 N18 124.1(2) . 2_655 ?
O15 Gd3 O3W 100.8(2) . . ?
O15 Gd3 O9 114.64(18) . . ?
O15 Gd3 O12 64.12(19) . 2_655 ?
O15 Gd3 O14 52.09(17) . . ?
O17 Gd3 C53 75.0(2) . . ?
O17 Gd3 Gd2 68.84(13) . . ?
O17 Gd3 Gd4 99.32(14) . 2_655 ?
O17 Gd3 N11 81.6(2) . . ?
O17 Gd3 N18 142.9(2) . 2_655 ?
O17 Gd3 O3W 138.6(2) . . ?
O17 Gd3 O9 72.5(2) . . ?
O17 Gd3 O12 125.7(2) . 2_655 ?
O17 Gd3 O14 80.19(18) . . ?
O17 Gd3 O15 78.3(2) . . ?
Gd1 Gd4 Gd3 98.672(14) 2_655 2_655 ?
N3 Gd4 Gd1 97.4(2) 2_655 2_655 ?
N3 Gd4 Gd3 95.40(17) 2_655 2_655 ?
N16 Gd4 Gd1 164.3(2) . 2_655 ?
N16 Gd4 Gd3 96.9(2) . 2_655 ?
N16 Gd4 N3 78.5(3) . 2_655 ?
O1 Gd4 Gd1 34.06(14) 2_655 2_655 ?
O1 Gd4 Gd3 99.91(12) 2_655 2_655 ?
O1 Gd4 N3 63.4(2) 2_655 2_655 ?
O1 Gd4 N16 139.5(2) 2_655 . ?
O1 Gd4 O4W 143.50(19) 2_655 . ?
O4W Gd4 Gd1 110.13(14) . 2_655 ?
O4W Gd4 Gd3 73.67(16) . 2_655 ?
O4W Gd4 N3 151.4(2) . 2_655 ?
O4W Gd4 N16 76.7(2) . . ?
O11 Gd4 Gd1 89.97(18) . 2_655 ?
O11 Gd4 Gd3 171.35(18) . 2_655 ?
O11 Gd4 N3 83.1(3) . 2_655 ?
O11 Gd4 N16 74.5(3) . . ?
O11 Gd4 O1 87.1(2) . 2_655 ?
O11 Gd4 O4W 103.7(3) . . ?
O11 Gd4 O12 136.7(2) . . ?
O11 Gd4 O15 156.0(2) . 2_655 ?
O11 Gd4 O18 82.7(2) . . ?
O12 Gd4 Gd1 129.85(14) . 2_655 ?
O12 Gd4 Gd3 35.16(13) . 2_655 ?
O12 Gd4 N3 76.4(2) . 2_655 ?
O12 Gd4 N16 64.4(2) . . ?
O12 Gd4 O1 115.6(2) . 2_655 ?
O12 Gd4 O4W 80.1(2) . . ?
O15 Gd4 Gd1 66.64(13) 2_655 2_655 ?
O15 Gd4 Gd3 32.51(14) 2_655 2_655 ?
O15 Gd4 N3 104.3(2) 2_655 2_655 ?
O15 Gd4 N16 129.1(2) 2_655 . ?
O15 Gd4 O1 76.47(19) 2_655 2_655 ?
O15 Gd4 O4W 80.9(2) 2_655 . ?
O15 Gd4 O12 67.03(19) 2_655 . ?
O18 Gd4 Gd1 37.85(14) . 2_655 ?
O18 Gd4 Gd3 104.33(14) . 2_655 ?
O18 Gd4 N3 132.7(3) . 2_655 ?
O18 Gd4 N16 138.7(2) . . ?
O18 Gd4 O1 71.0(2) . 2_655 ?
O18 Gd4 O4W 75.9(2) . . ?
O18 Gd4 O12 138.1(2) . . ?
O18 Gd4 O15 75.6(2) . 2_655 ?
C8 N1 Gd1 127.8(7) . . ?
C8 N1 N2 113.8(8) . . ?
N2 N1 Gd1 118.3(5) . . ?
C9 N2 N1 112.3(8) . . ?
C10 N3 C11 119.2(10) . . ?
C10 N3 Gd4 116.3(6) . 2_655 ?
C11 N3 Gd4 124.3(8) . 2_655 ?
C12 N4 C13 117.8(10) . . ?
C13 N5 H5A 120.0 . . ?
C13 N5 H5B 120.0 . . ?
H5A N5 H5B 120.0 . . ?
C21 N6 Gd2 128.6(7) . . ?
C21 N6 N7 113.3(8) . . ?
N7 N6 Gd2 117.8(6) . . ?
C22 N7 N6 113.4(7) . . ?
C23 N8 Gd1 116.3(6) . 2_655 ?
C24 N8 C23 119.3(9) . . ?
C24 N8 Gd1 123.1(7) . 2_655 ?
C25 N9 C26 115.2(10) . . ?
C26 N10 H10A 120.0 . . ?
C26 N10 H10B 120.0 . . ?
H10A N10 H10B 120.0 . . ?
C34 N11 Gd3 129.8(7) . . ?
C34 N11 N12 110.2(8) . . ?
N12 N11 Gd3 119.8(5) . . ?
C35 N12 N11 109.4(7) . . ?
C36 N13 Gd2 116.0(5) . . ?
C37 N13 C36 118.2(8) . . ?
C37 N13 Gd2 125.5(7) . . ?
C38 N14 C39 118.8(9) . . ?
C39 N15 H15A 120.0 . . ?
C39 N15 H15B 120.0 . . ?
H15A N15 H15B 120.0 . . ?
C47 N16 Gd4 127.8(8) . . ?
C47 N16 N17 113.5(9) . . ?
N17 N16 Gd4 118.4(5) . . ?
C48 N17 N16 112.4(8) . . ?
C49 N18 Gd3 116.0(6) . 2_655 ?
C50 N18 C49 117.1(8) . . ?
C50 N18 Gd3 125.0(6) . 2_655 ?
C52 N19 C51 117.4(9) . . ?
C52 N20 H20A 120.0 . . ?
C52 N20 H20B 120.0 . . ?
H20A N20 H20B 120.0 . . ?
C9 O1 Gd1 121.3(6) . . ?
C9 O1 Gd4 123.3(6) . 2_655 ?
Gd4 O1 Gd1 112.4(2) 2_655 . ?
Gd1 O1W H1WA 109.4 . . ?
Gd1 O1W H1WB 109.2 . . ?
H1WA O1W H1WB 104.4 . . ?
C7 O2 Gd1 136.7(5) . . ?
Gd2 O2W H2WA 113.0 . . ?
Gd2 O2W H2WB 112.7 . . ?
H2WA O2W H2WB 104.5 . . ?
C2 O3 C1 119.5(8) . . ?
Gd3 O3W H3WA 117.5 . . ?
Gd3 O3W H3WB 117.1 . . ?
H3WA O3W H3WB 104.6 . . ?
C15 O4 C14 113.0(9) . . ?
Gd4 O4W H4WA 118.5 . . ?
Gd4 O4W H4WB 117.9 . . ?
H4WA O4W H4WB 104.5 . . ?
C20 O5 Gd2 137.9(6) . . ?
C22 O6 Gd1 121.4(6) . 2_655 ?
C22 O6 Gd2 119.3(6) . . ?
Gd2 O6 Gd1 110.5(2) . 2_655 ?
C28 O7 C27 117.1(9) . . ?
C33 O8 Gd3 136.4(6) . . ?
C35 O9 Gd2 128.5(6) . . ?
C35 O9 Gd3 119.0(5) . . ?
Gd2 O9 Gd3 112.5(2) . . ?
C41 O10 C40 115.0(11) . . ?
C46 O11 Gd4 141.3(7) . . ?
C48 O12 Gd3 120.3(6) . 2_655 ?
C48 O12 Gd4 120.3(6) . . ?
Gd4 O12 Gd3 111.7(2) . 2_655 ?
C53 O13 Gd1 133.9(5) . . ?
C53 O14 Gd2 135.0(5) . . ?
C53 O14 Gd3 94.5(5) . . ?
Gd2 O14 Gd3 110.9(2) . . ?
C53 O15 Gd3 99.1(5) . . ?
C53 O15 Gd4 134.1(5) . 2_655 ?
Gd4 O15 Gd3 115.9(2) 2_655 . ?
C54 O16 Gd1 99.4(5) . 2_655 ?
C54 O16 Gd2 134.5(5) . . ?
Gd2 O16 Gd1 115.8(2) . 2_655 ?
C54 O17 Gd3 134.6(6) . . ?
C54 O18 Gd1 92.1(5) . 2_655 ?
C54 O18 Gd4 136.8(6) . . ?
Gd4 O18 Gd1 108.9(2) . 2_655 ?

loop_
_geom_bond_atom_site_label_1
_geom_bond_atom_site_label_2
_geom_bond_distance
_geom_bond_site_symmetry_2
_geom_bond_publ_flag
C1 H1A 0.9800 . ?
C1 H1B 0.9800 . ?
C1 H1C 0.9800 . ?
C1 O3 1.449(10) . ?
C2 C3 1.356(13) . ?
C2 C7 1.441(13) . ?
C2 O3 1.361(12) . ?
C3 H3 0.9500 . ?
C3 C4 1.405(16) . ?
C4 H4 0.9500 . ?
C4 C5 1.379(16) . ?
C5 H5 0.9500 . ?
C5 C6 1.452(14) . ?
C6 C7 1.408(13) . ?
C6 C8 1.429(14) . ?
C7 O2 1.269(10) . ?
C8 H8 0.9500 . ?
C8 N1 1.277(11) . ?
C9 C10 1.498(13) . ?
C9 N2 1.304(12) . ?
C9 O1 1.303(11) . ?
C10 C13 1.420(14) . ?
C10 N3 1.288(13) . ?
C11 H11 0.9500 . ?
C11 C12 1.403(15) . ?
C11 N3 1.328(12) . ?
C12 H12 0.9500 . ?
C12 N4 1.332(14) . ?
C13 N4 1.369(14) . ?
C13 N5 1.322(13) . ?
C14 H14A 0.9800 . ?
C14 H14B 0.9800 . ?
C14 H14C 0.9800 . ?
C14 O4 1.423(13) . ?
C15 C16 1.330(14) . ?
C15 C20 1.426(14) . ?
C15 O4 1.404(13) . ?
C16 H16 0.9500 . ?
C16 C17 1.323(17) . ?
C17 H17 0.9500 . ?
C17 C18 1.374(18) . ?
C18 H18 0.9500 . ?
C18 C19 1.411(14) . ?
C19 C20 1.411(13) . ?
C19 C21 1.467(14) . ?
C20 O5 1.324(11) . ?
C21 H21 0.9500 . ?
C21 N6 1.282(11) . ?
C22 C23 1.454(13) . ?
C22 N7 1.307(12) . ?
C22 O6 1.323(10) . ?
C23 C26 1.401(13) . ?
C23 N8 1.347(12) . ?
C24 H24 0.9500 . ?
C24 C25 1.325(15) . ?
C24 N8 1.338(12) . ?
C25 H25 0.9500 . ?
C25 N9 1.325(16) . ?
C26 N9 1.370(15) . ?
C26 N10 1.326(15) . ?
C27 H27A 0.9800 . ?
C27 H27B 0.9800 . ?
C27 H27C 0.9800 . ?
C27 O7 1.426(12) . ?
C28 C29 1.393(14) . ?
C28 C33 1.449(14) . ?
C28 O7 1.318(13) . ?
C29 H29 0.9500 . ?
C29 C30 1.384(17) . ?
C30 H30 0.9500 . ?
C30 C31 1.385(17) . ?
C31 H31 0.9500 . ?
C31 C32 1.434(14) . ?
C32 C33 1.412(14) . ?
C32 C34 1.475(14) . ?
C33 O8 1.302(11) . ?
C34 H34 0.9500 . ?
C34 N11 1.301(12) . ?
C35 C36 1.467(13) . ?
C35 N12 1.302(12) . ?
C35 O9 1.317(10) . ?
C36 C39 1.455(12) . ?
C36 N13 1.357(12) . ?
C37 H37 0.9500 . ?
C37 C38 1.387(14) . ?
C37 N13 1.325(11) . ?
C38 H38 0.9500 . ?
C38 N14 1.339(13) . ?
C39 N14 1.347(13) . ?
C39 N15 1.290(12) . ?
C40 H40A 0.9800 . ?
C40 H40B 0.9802 . ?
C40 H40C 0.9800 . ?
C40 O10 1.431(15) . ?
C41 C42 1.368(15) . ?
C41 C46 1.401(15) . ?
C41 O10 1.350(14) . ?
C42 H42 0.9500 . ?
C42 C43 1.384(19) . ?
C43 H43 0.9500 . ?
C43 C44 1.323(19) . ?
C44 H44 0.9500 . ?
C44 C45 1.426(15) . ?
C45 C46 1.420(16) . ?
C45 C47 1.452(16) . ?
C46 O11 1.304(11) . ?
C47 H47 0.9500 . ?
C47 N16 1.287(12) . ?
C48 C49 1.452(14) . ?
C48 N17 1.314(12) . ?
C48 O12 1.314(10) . ?
C49 C52 1.416(13) . ?
C49 N18 1.346(12) . ?
C50 H50 0.9500 . ?
C50 C51 1.331(13) . ?
C50 N18 1.334(12) . ?
C51 H51 0.9500 . ?
C51 N19 1.321(13) . ?
C52 N19 1.297(12) . ?
C52 N20 1.319(13) . ?
C53 Gd3 2.907(9) . ?
C53 O13 1.256(10) . ?
C53 O14 1.293(10) . ?
C53 O15 1.295(9) . ?
C54 Gd1 2.912(10) 2_655 ?
C54 O16 1.305(10) . ?
C54 O17 1.273(10) . ?
C54 O18 1.258(10) . ?
Gd1 Gd2 4.0087(7) 2_655 ?
Gd1 Gd4 3.9786(7) 2_655 ?
Gd1 N1 2.539(7) . ?
Gd1 N8 2.658(7) 2_655 ?
Gd1 O1 2.410(6) . ?
Gd1 O1W 2.466(5) . ?
Gd1 O2 2.272(5) . ?
Gd1 O6 2.490(6) 2_655 ?
Gd1 O13 2.373(5) . ?
Gd1 O16 2.400(6) 2_655 ?
Gd1 O18 2.580(6) 2_655 ?
Gd2 Gd3 3.9965(7) . ?
Gd2 N6 2.505(7) . ?
Gd2 N13 2.639(7) . ?
Gd2 O2W 2.382(6) . ?
Gd2 O5 2.239(6) . ?
Gd2 O6 2.387(6) . ?
Gd2 O9 2.377(5) . ?
Gd2 O14 2.346(5) . ?
Gd2 O16 2.331(5) . ?
Gd3 Gd4 4.0270(7) 2_655 ?
Gd3 N11 2.530(8) . ?
Gd3 N18 2.677(7) 2_655 ?
Gd3 O3W 2.412(7) . ?
Gd3 O8 2.263(6) . ?
Gd3 O9 2.430(6) . ?
Gd3 O12 2.495(6) 2_655 ?
Gd3 O14 2.505(5) . ?
Gd3 O15 2.407(5) . ?
Gd3 O17 2.404(6) . ?
Gd4 N3 2.608(9) 2_655 ?
Gd4 N16 2.480(8) . ?
Gd4 O1 2.378(6) 2_655 ?
Gd4 O4W 2.419(6) . ?
Gd4 O11 2.267(6) . ?
Gd4 O12 2.371(6) . ?
Gd4 O15 2.343(5) 2_655 ?
Gd4 O18 2.306(6) . ?
N1 N2 1.415(11) . ?
N5 H5A 0.8800 . ?
N5 H5B 0.8800 . ?
N6 N7 1.393(10) . ?
N10 H10A 0.8800 . ?
N10 H10B 0.8800 . ?
N11 N12 1.424(11) . ?
N15 H15A 0.8800 . ?
N15 H15B 0.8800 . ?
N16 N17 1.404(12) . ?
N20 H20A 0.8800 . ?
N20 H20B 0.8800 . ?
O1W H1WA 0.8704 . ?
O1W H1WB 0.8717 . ?
O2W H2WA 0.8699 . ?
O2W H2WB 0.8699 . ?
O3W H3WA 0.8693 . ?
O3W H3WB 0.8698 . ?
O4W H4WA 0.8699 . ?
O4W H4WB 0.8701 . ?

loop_
_geom_torsion_atom_site_label_1
_geom_torsion_atom_site_label_2
_geom_torsion_atom_site_label_3
_geom_torsion_atom_site_label_4
_geom_torsion
_geom_torsion_site_symmetry_1
_geom_torsion_site_symmetry_2
_geom_torsion_site_symmetry_3
_geom_torsion_site_symmetry_4
_geom_torsion_publ_flag
C2 C3 C4 C5 0(2) . . . . ?
C2 C7 O2 Gd1 -143.7(7) . . . . ?
C3 C2 C7 C6 -0.1(15) . . . . ?
C3 C2 C7 O2 179.4(10) . . . . ?
C3 C2 O3 C1 -10.4(15) . . . . ?
C3 C4 C5 C6 -4(2) . . . . ?
C4 C5 C6 C7 4.9(17) . . . . ?
C4 C5 C6 C8 -178.9(11) . . . . ?
C5 C6 C7 C2 -3.0(14) . . . . ?
C5 C6 C7 O2 177.5(9) . . . . ?
C5 C6 C8 N1 168.7(10) . . . . ?
C6 C7 O2 Gd1 35.8(13) . . . . ?
C6 C8 N1 Gd1 -2.6(15) . . . . ?
C6 C8 N1 N2 175.9(9) . . . . ?
C7 C2 C3 C4 1.5(18) . . . . ?
C7 C2 O3 C1 169.9(8) . . . . ?
C7 C6 C8 N1 -15.2(17) . . . . ?
C8 C6 C7 C2 -179.0(9) . . . . ?
C8 C6 C7 O2 1.5(15) . . . . ?
C8 N1 N2 C9 -177.1(8) . . . . ?
C9 C10 C13 N4 168.5(10) . . . . ?
C9 C10 C13 N5 -11.3(19) . . . . ?
C9 C10 N3 C11 -172.7(8) . . . . ?
C9 C10 N3 Gd4 11.7(10) . . . 2_655 ?
C10 C9 N2 N1 -178.7(7) . . . . ?
C10 C9 O1 Gd1 177.0(5) . . . . ?
C10 C9 O1 Gd4 -24.1(9) . . . 2_655 ?
C10 C13 N4 C12 5.8(19) . . . . ?
C11 C12 N4 C13 0.4(18) . . . . ?
C12 C11 N3 C10 1.7(15) . . . . ?
C12 C11 N3 Gd4 177.0(8) . . . 2_655 ?
C13 C10 N3 C11 4.7(15) . . . . ?
C13 C10 N3 Gd4 -170.9(8) . . . 2_655 ?
C15 C16 C17 C18 -6(2) . . . . ?
C15 C20 O5 Gd2 160.4(7) . . . . ?
C16 C15 C20 C19 0.2(15) . . . . ?
C16 C15 C20 O5 -179.8(10) . . . . ?
C16 C15 O4 C14 9.8(16) . . . . ?
C16 C17 C18 C19 5.8(19) . . . . ?
C17 C18 C19 C20 -2.6(17) . . . . ?
C17 C18 C19 C21 176.2(11) . . . . ?
C18 C19 C20 C15 -0.3(14) . . . . ?
C18 C19 C20 O5 179.7(9) . . . . ?
C18 C19 C21 N6 -175.1(9) . . . . ?
C19 C20 O5 Gd2 -19.6(14) . . . . ?
C19 C21 N6 Gd2 6.8(14) . . . . ?
C19 C21 N6 N7 179.9(9) . . . . ?
C20 C15 C16 C17 3.0(19) . . . . ?
C20 C15 O4 C14 -169.6(11) . . . . ?
C20 C19 C21 N6 3.6(16) . . . . ?
C21 C19 C20 C15 -179.0(9) . . . . ?
C21 C19 C20 O5 1.0(15) . . . . ?
C21 N6 N7 C22 -177.6(8) . . . . ?
C22 C23 C26 N9 175.2(10) . . . . ?
C22 C23 C26 N10 -8.2(18) . . . . ?
C22 C23 N8 C24 -176.2(8) . . . . ?
C22 C23 N8 Gd1 16.3(10) . . . 2_655 ?
C23 C22 N7 N6 179.7(7) . . . . ?
C23 C22 O6 Gd1 -30.3(9) . . . 2_655 ?
C23 C22 O6 Gd2 -174.8(5) . . . . ?
C23 C26 N9 C25 -1.1(17) . . . . ?
C24 C25 N9 C26 2.2(19) . . . . ?
C25 C24 N8 C23 2.0(14) . . . . ?
C25 C24 N8 Gd1 168.7(8) . . . 2_655 ?
C26 C23 N8 C24 -1.0(13) . . . . ?
C26 C23 N8 Gd1 -168.6(7) . . . 2_655 ?
C28 C29 C30 C31 3(2) . . . . ?
C28 C33 O8 Gd3 141.1(8) . . . . ?
C29 C28 C33 C32 -0.1(15) . . . . ?
C29 C28 C33 O8 -176.9(9) . . . . ?
C29 C28 O7 C27 10.7(17) . . . . ?
C29 C30 C31 C32 -1.2(19) . . . . ?
C30 C31 C32 C33 -1.1(17) . . . . ?
C30 C31 C32 C34 179.9(11) . . . . ?
C31 C32 C33 C28 1.8(15) . . . . ?
C31 C32 C33 O8 178.3(9) . . . . ?
C31 C32 C34 N11 -168.3(10) . . . . ?
C32 C33 O8 Gd3 -35.4(14) . . . . ?
C32 C34 N11 Gd3 8.7(15) . . . . ?
C32 C34 N11 N12 -177.5(9) . . . . ?
C33 C28 C29 C30 -2.2(17) . . . . ?
C33 C28 O7 C27 -168.7(9) . . . . ?
C33 C32 C34 N11 12.8(16) . . . . ?
C34 C32 C33 C28 -179.4(9) . . . . ?
C34 C32 C33 O8 -2.8(16) . . . . ?
C34 N11 N12 C35 173.9(8) . . . . ?
C35 C36 C39 N14 -177.5(9) . . . . ?
C35 C36 C39 N15 -3.4(17) . . . . ?
C35 C36 N13 C37 -177.2(9) . . . . ?
C35 C36 N13 Gd2 8.0(11) . . . . ?
C36 C35 N12 N11 -175.8(8) . . . . ?
C36 C35 O9 Gd2 8.9(12) . . . . ?
C36 C35 O9 Gd3 -172.2(6) . . . . ?
C36 C39 N14 C38 -4.8(16) . . . . ?
C37 C38 N14 C39 1.7(18) . . . . ?
C38 C37 N13 C36 -5.7(16) . . . . ?
C38 C37 N13 Gd2 168.5(8) . . . . ?
C39 C36 N13 C37 2.5(14) . . . . ?
C39 C36 N13 Gd2 -172.3(7) . . . . ?
C41 C42 C43 C44 3(2) . . . . ?
C41 C46 O11 Gd4 -178.0(8) . . . . ?
C42 C41 C46 C45 1.2(19) . . . . ?
C42 C41 C46 O11 179.9(11) . . . . ?
C42 C41 O10 C40 5.0(18) . . . . ?
C42 C43 C44 C45 -1(3) . . . . ?
C43 C44 C45 C46 -1(2) . . . . ?
C43 C44 C45 C47 175.9(14) . . . . ?
C44 C45 C46 C41 0.6(18) . . . . ?
C44 C45 C46 O11 -178.1(11) . . . . ?
C44 C45 C47 N16 -174.8(12) . . . . ?
C45 C46 O11 Gd4 0.7(19) . . . . ?
C45 C47 N16 Gd4 -12.9(18) . . . . ?
C45 C47 N16 N17 172.6(11) . . . . ?
C46 C41 C42 C43 -3(2) . . . . ?
C46 C41 O10 C40 -173.8(12) . . . . ?
C46 C45 C47 N16 2(2) . . . . ?
C47 C45 C46 C41 -175.6(11) . . . . ?
C47 C45 C46 O11 5.6(19) . . . . ?
C47 N16 N17 C48 -177.1(9) . . . . ?
C48 C49 C52 N19 -171.2(10) . . . . ?
C48 C49 C52 N20 8.6(16) . . . . ?
C48 C49 N18 C50 171.9(8) . . . . ?
C48 C49 N18 Gd3 -22.7(10) . . . 2_655 ?
C49 C48 N17 N16 175.2(9) . . . . ?
C49 C48 O12 Gd3 30.9(11) . . . 2_655 ?
C49 C48 O12 Gd4 177.8(6) . . . . ?
C49 C52 N19 C51 -1.6(15) . . . . ?
C50 C51 N19 C52 -0.1(16) . . . . ?
C51 C50 N18 C49 1.7(14) . . . . ?
C51 C50 N18 Gd3 -162.2(7) . . . 2_655 ?
C52 C49 N18 C50 -3.3(13) . . . . ?
C52 C49 N18 Gd3 162.0(7) . . . 2_655 ?
Gd1 C54 O16 Gd2 -141.4(7) 2_655 . . . ?
Gd1 C54 O17 Gd3 -93(3) 2_655 . . . ?
Gd1 C54 O18 Gd4 -120.8(7) 2_655 . . . ?
Gd1 N1 N2 C9 1.6(9) . . . . ?
Gd2 N6 N7 C22 -3.7(9) . . . . ?
Gd3 C53 O13 Gd1 106(3) . . . . ?
Gd3 C53 O14 Gd2 125.7(7) . . . . ?
Gd3 C53 O15 Gd4 140.5(8) . . . 2_655 ?
Gd3 N11 N12 C35 -11.6(10) . . . . ?
Gd4 N16 N17 C48 7.9(11) . . . . ?
N2 C9 C10 C13 7.7(14) . . . . ?
N2 C9 C10 N3 -175.0(8) . . . . ?
N2 C9 O1 Gd1 -1.8(11) . . . . ?
N2 C9 O1 Gd4 157.1(7) . . . 2_655 ?
N3 C10 C13 N4 -8.7(18) . . . . ?
N3 C10 C13 N5 171.6(12) . . . . ?
N3 C11 C12 N4 -4.4(17) . . . . ?
N5 C13 N4 C12 -174.4(12) . . . . ?
N7 C22 C23 C26 11.2(14) . . . . ?
N7 C22 C23 N8 -174.1(8) . . . . ?
N7 C22 O6 Gd1 151.1(7) . . . 2_655 ?
N7 C22 O6 Gd2 6.6(11) . . . . ?
N8 C23 C26 N9 0.6(16) . . . . ?
N8 C23 C26 N10 177.2(11) . . . . ?
N8 C24 C25 N9 -2.7(19) . . . . ?
N10 C26 N9 C25 -177.9(12) . . . . ?
N12 C35 C36 C39 -13.9(15) . . . . ?
N12 C35 C36 N13 165.7(9) . . . . ?
N12 C35 O9 Gd2 -167.1(7) . . . . ?
N12 C35 O9 Gd3 11.7(13) . . . . ?
N13 C36 C39 N14 2.8(15) . . . . ?
N13 C36 C39 N15 176.9(10) . . . . ?
N13 C37 C38 N14 3.8(19) . . . . ?
N15 C39 N14 C38 -179.1(11) . . . . ?
N17 C48 C49 C52 -6.0(16) . . . . ?
N17 C48 C49 N18 179.1(9) . . . . ?
N17 C48 O12 Gd3 -151.5(8) . . . 2_655 ?
N17 C48 O12 Gd4 -4.7(13) . . . . ?
N18 C49 C52 N19 3.4(15) . . . . ?
N18 C49 C52 N20 -176.8(9) . . . . ?
N18 C50 C51 N19 0.1(16) . . . . ?
N20 C52 N19 C51 178.6(9) . . . . ?
O1 C9 C10 C13 -171.2(9) . . . . ?
O1 C9 C10 N3 6.1(12) . . . . ?
O1 C9 N2 N1 0.1(12) . . . . ?
O3 C2 C3 C4 -178.2(11) . . . . ?
O3 C2 C7 C6 179.6(8) . . . . ?
O3 C2 C7 O2 -0.9(12) . . . . ?
O4 C15 C16 C17 -176.3(11) . . . . ?
O4 C15 C20 C19 179.6(8) . . . . ?
O4 C15 C20 O5 -0.4(13) . . . . ?
O6 C22 C23 C26 -167.5(9) . . . . ?
O6 C22 C23 N8 7.2(11) . . . . ?
O6 C22 N7 N6 -1.7(12) . . . . ?
O7 C28 C29 C30 178.5(12) . . . . ?
O7 C28 C33 C32 179.3(9) . . . . ?
O7 C28 C33 O8 2.5(14) . . . . ?
O9 C35 C36 C39 169.7(9) . . . . ?
O9 C35 C36 N13 -10.7(13) . . . . ?
O9 C35 N12 N11 0.1(14) . . . . ?
O10 C41 C42 C43 178.7(13) . . . . ?
O10 C41 C46 C45 179.9(10) . . . . ?
O10 C41 C46 O11 -1.4(17) . . . . ?
O12 C48 C49 C52 171.7(9) . . . . ?
O12 C48 C49 N18 -3.2(13) . . . . ?
O12 C48 N17 N16 -2.3(14) . . . . ?
O13 C53 O14 Gd2 -42.7(12) . . . . ?
O13 C53 O14 Gd3 -168.4(7) . . . . ?
O13 C53 O15 Gd3 167.8(7) . . . . ?
O13 C53 O15 Gd4 -51.7(12) . . . 2_655 ?
O14 C53 O13 Gd1 -151.6(6) . . . . ?
O14 C53 O15 Gd3 -11.5(7) . . . . ?
O14 C53 O15 Gd4 129.0(6) . . . 2_655 ?
O15 C53 O13 Gd1 29.1(13) . . . . ?
O15 C53 O14 Gd2 136.7(6) . . . . ?
O15 C53 O14 Gd3 11.0(7) . . . . ?
O16 C54 O17 Gd3 -23.4(12) . . . . ?
O16 C54 O18 Gd1 -11.9(7) . . . 2_655 ?
O16 C54 O18 Gd4 -132.8(7) . . . . ?
O17 C54 O16 Gd1 -166.5(7) . . . 2_655 ?
O17 C54 O16 Gd2 52.0(11) . . . . ?
O17 C54 O18 Gd1 167.6(7) . . . 2_655 ?
O17 C54 O18 Gd4 46.8(12) . . . . ?
O18 C54 O16 Gd1 13.0(8) . . . 2_655 ?
O18 C54 O16 Gd2 -128.4(7) . . . . ?
O18 C54 O17 Gd3 157.0(6) . . . . ?

loop_
_smtbx_masks_void_nr
_smtbx_masks_void_average_x
_smtbx_masks_void_average_y
_smtbx_masks_void_average_z
_smtbx_masks_void_volume
_smtbx_masks_void_count_electrons
_smtbx_masks_void_content
1 0.033 0.318 0.084 12.1 0.8 ?
2 -0.033 0.318 0.416 12.1 0.9 ?
3 0.033 0.682 0.584 12.1 0.8 ?
4 -0.033 0.682 0.916 12.1 0.9 ?
5 0.250 0.250 1.000 849.5 123.8 ?
6 0.250 0.750 0.500 849.5 123.8 ?
7 0.467 0.182 0.916 12.1 0.9 ?
8 0.467 0.818 0.416 12.1 0.9 ?
9 0.533 0.182 0.584 12.1 0.8 ?
10 0.533 0.818 0.084 12.1 0.8 ?
11 0.750 0.250 0.500 849.5 123.8 ?
12 0.750 0.750 1.000 849.5 123.8 ?
